data_7115711
loop_
_publ_author_name
'Murat K. Deliomeroglu'
'Vincent M. Lynch'
'Jonathan L. Sessler'

_publ_section_title
;
 Conformationally switchable non-cyclic tetrapyrrole receptors: synthesis
 of tetrakis(1H-pyrrole-2-carbaldehyde) derivatives and their anion
 binding properties
;
_journal_name_full Chem.Commun.
_journal_page_first 11863
_journal_paper_doi 10.1039/C4cc05903D
_journal_volume 50
_journal_year 2014
_chemical_formula_moiety 'C30 H26 N4 O4, 2 C3 H7 N O'
_chemical_formula_sum 'C36 H40 N6 O6'
_chemical_formula_weight 652.74
_chemical_name_systematic
;
 ?
;
_space_group_crystal_system monoclinic
_space_group_IT_number 14
_space_group_name_Hall '-P 2ybc'
_space_group_name_H-M_alt 'P 1 21/c 1'
_symmetry_space_group_name_Hall '-P 2ybc'
_symmetry_space_group_name_H-M 'P 1 21/c 1'
_atom_sites_solution_hydrogens mixed
_audit_creation_method SHELXL-2013
_cell_angle_alpha 90
_cell_angle_beta 104.354(2)
_cell_angle_gamma 90
_cell_formula_units_Z 2
_cell_length_a 8.3870(4)
_cell_length_b 14.2432(5)
_cell_length_c 14.6816(7)
_cell_measurement_reflns_used 6603
_cell_measurement_temperature 153(2)
_cell_measurement_theta_max 28.2
_cell_measurement_theta_min 2.5
_cell_volume 1699.08(13)
_computing_cell_refinement 'Apex II release 2010, Bruker AXS, Inc.'
_computing_data_collection 'Apex II release 2010, Bruker AXS, Inc.'
_computing_data_reduction 'Apex II release 2010, Bruker AXS, Inc.'
_computing_molecular_graphics 'XP SHELXTL/PC, Siemens Analytical'
_computing_publication_material 'XL SHELXTL/PC, Siemens Analytical'
_computing_structure_refinement 'Shelxl-2013, Sheldrick, G. M.'
_computing_structure_solution
;

SIR97 - Altomare A., Burla M.C., Camalli M., Cascarano G.L., Giacovazzo C., 
Guagliardi A., Moliterni A.G.G., Polidori G.,Spagna R.
;
_diffrn_ambient_temperature 153(2)
_diffrn_measured_fraction_theta_full 0.999
_diffrn_measured_fraction_theta_max 0.999
_diffrn_measurement_device_type 'Nonius Kappa CCD with Bruker Apex II detector'
_diffrn_measurement_method '\w and \f-scans'
_diffrn_radiation_type MoK\a
_diffrn_radiation_wavelength 0.71073
_diffrn_reflns_av_R_equivalents 0.0546
_diffrn_reflns_av_unetI/netI 0.0352
_diffrn_reflns_Laue_measured_fraction_full 0.999
_diffrn_reflns_Laue_measured_fraction_max 0.999
_diffrn_reflns_limit_h_max 10
_diffrn_reflns_limit_h_min -10
_diffrn_reflns_limit_k_max 18
_diffrn_reflns_limit_k_min -18
_diffrn_reflns_limit_l_max 19
_diffrn_reflns_limit_l_min -19
_diffrn_reflns_number 29051
_diffrn_reflns_point_group_measured_fraction_full 0.999
_diffrn_reflns_point_group_measured_fraction_max 0.999
_diffrn_reflns_theta_full 25.242
_diffrn_reflns_theta_max 27.494
_diffrn_reflns_theta_min 2.860
_diffrn_source 'sealed tube'
_exptl_absorpt_coefficient_mu 0.088
_exptl_absorpt_correction_T_max 1.00
_exptl_absorpt_correction_T_min 0.873
_exptl_absorpt_correction_type multi-scan
_exptl_absorpt_process_details
;
SADABS.
;
_exptl_crystal_colour orange
_exptl_crystal_density_diffrn 1.276
_exptl_crystal_description prisms
_exptl_crystal_F_000 692
_exptl_crystal_size_max 0.320
_exptl_crystal_size_mid 0.300
_exptl_crystal_size_min 0.250
_refine_diff_density_max 0.256
_refine_diff_density_min -0.394
_refine_diff_density_rms 0.041
_refine_ls_extinction_method none
_refine_ls_goodness_of_fit_ref 1.027
_refine_ls_hydrogen_treatment mixed
_refine_ls_matrix_type full
_refine_ls_number_parameters 247
_refine_ls_number_reflns 3904
_refine_ls_number_restraints 38
_refine_ls_restrained_S_all 1.022
_refine_ls_R_factor_all 0.0696
_refine_ls_R_factor_gt 0.0437
_refine_ls_shift/su_max 0.000
_refine_ls_shift/su_mean 0.000
_refine_ls_structure_factor_coef Fsqd
_refine_ls_weighting_details 'w=1/[\s^2^(Fo^2^)+(0.0425P)^2^+0.8566P] where P=(Fo^2^+2Fc^2^)/3'
_refine_ls_weighting_scheme calc
_refine_ls_wR_factor_gt 0.0989
_refine_ls_wR_factor_ref 0.1163
_reflns_Friedel_coverage 0.000
_reflns_number_gt 2845
_reflns_number_total 3904
_reflns_threshold_expression 'I > 2\s(I)'
_cod_data_source_file c4cc05903d3.cif
_cod_data_source_block shelx_2
_cod_database_code 7115711
_shelx_space_group_comment
;
The symmetry employed for this shelxl refinement is uniquely defined
by the following loop, which should always be used as a source of
symmetry information in preference to the above space-group names.
They are only intended as comments.
;
_shelx_estimated_absorpt_t_min 0.972
_shelx_estimated_absorpt_t_max 0.978
_shelxl_version_number 2013-4

loop_
_space_group_symop_operation_xyz
'x, y, z'
'-x, y+1/2, -z+1/2'
'-x, -y, -z'
'x, -y-1/2, z-1/2'

loop_
_atom_site_label
_atom_site_type_symbol
_atom_site_fract_x
_atom_site_fract_y
_atom_site_fract_z
_atom_site_U_iso_or_equiv
_atom_site_adp_type
_atom_site_occupancy
_atom_site_site_symmetry_order
_atom_site_calc_flag
_atom_site_refinement_flags_posn
_atom_site_refinement_flags_adp
_atom_site_refinement_flags_occupancy
_atom_site_disorder_assembly
_atom_site_disorder_group
C1 C 0.38130(19) 0.82756(11) 0.32909(12) 0.0269(3) Uani 1 1 d . . . . .
C2 C 0.4270(2) 0.88840(11) 0.40398(13) 0.0341(4) Uani 1 1 d . . . . .
H2 H 0.3878 0.9507 0.4066 0.041 Uiso 1 1 calc R U . . .
C3 C 0.5414(2) 0.84215(11) 0.47542(12) 0.0328(4) Uani 1 1 d . . . . .
H3 H 0.5937 0.8672 0.5354 0.039 Uiso 1 1 calc R U . . .
C4 C 0.56424(19) 0.75335(10) 0.44284(11) 0.0234(3) Uani 1 1 d . . . . .
C5 C 0.68011(19) 0.67540(10) 0.48939(11) 0.0240(3) Uani 1 1 d . . . . .
C6 C 0.81493(18) 0.66642(10) 0.43756(11) 0.0246(3) Uani 1 1 d . . . . .
C7 C 0.9778(2) 0.69568(13) 0.46496(13) 0.0356(4) Uani 1 1 d . . . . .
H7 H 1.0317 0.7215 0.5242 0.043 Uiso 1 1 calc R U . . .
C8 C 1.0475(2) 0.68016(14) 0.38970(14) 0.0392(4) Uani 1 1 d . . . . .
H8 H 1.1573 0.6948 0.3880 0.047 Uiso 1 1 calc R U . . .
C9 C 0.93015(19) 0.63997(11) 0.31812(12) 0.0293(4) Uani 1 1 d . . . . .
C10 C 0.2664(2) 0.83991(13) 0.24005(14) 0.0391(4) Uani 1 1 d . . . . .
H10 H 0.2144 0.8994 0.2271 0.047 Uiso 1 1 calc R U . . .
C11 C 0.9478(2) 0.60750(12) 0.22953(14) 0.0351(4) Uani 1 1 d . . . . .
H11 H 1.0499 0.6199 0.2149 0.042 Uiso 1 1 calc R U . . .
C12 C 0.7590(2) 0.70265(13) 0.59204(12) 0.0360(4) Uani 1 1 d . . . . .
H12A H 0.8343 0.6529 0.6222 0.054 Uiso 1 1 calc R U . . .
H12B H 0.6726 0.7110 0.6257 0.054 Uiso 1 1 calc R U . . .
H12C H 0.8201 0.7615 0.5935 0.054 Uiso 1 1 calc R U . . .
C13 C 0.58516(18) 0.58327(10) 0.49111(10) 0.0220(3) Uani 1 1 d . . . . .
C14 C 0.65339(19) 0.49618(11) 0.48091(11) 0.0252(3) Uani 1 1 d . . . . .
C15 C 0.43163(19) 0.58577(11) 0.51071(11) 0.0254(3) Uani 1 1 d . . . . .
N1 N 0.46679(15) 0.74527(9) 0.35460(9) 0.0237(3) Uani 1 1 d . . . . .
H1 H 0.4593 0.6950 0.3190 0.028 Uiso 1 1 calc R U . . .
N2 N 0.78820(15) 0.63237(9) 0.34887(9) 0.0242(3) Uani 1 1 d . . . . .
H2A H 0.6945 0.6090 0.3159 0.029 Uiso 1 1 calc R U . . .
O1 O 0.23061(19) 0.77962(11) 0.17980(11) 0.0599(4) Uani 1 1 d . . . . .
O2 O 0.84488(17) 0.56539(9) 0.17059(10) 0.0431(3) Uani 1 1 d . . . . .
O3 O 0.4668(6) 0.5787(3) 0.2457(2) 0.0349(8) Uani 0.8 1 d D U P A 1
N3 N 0.2521(3) 0.49097(14) 0.16421(12) 0.0257(5) Uani 0.8 1 d D U P A 1
C16 C 0.2121(3) 0.55608(17) 0.08517(17) 0.0390(5) Uani 0.8 1 d D U P A 1
H16A H 0.2801 0.6126 0.1005 0.059 Uiso 0.8 1 calc R U P A 1
H16B H 0.0956 0.5734 0.0724 0.059 Uiso 0.8 1 calc R U P A 1
H16C H 0.2339 0.5260 0.0294 0.059 Uiso 0.8 1 calc R U P A 1
C17 C 0.1557(3) 0.40550(16) 0.15570(17) 0.0378(5) Uani 0.8 1 d D U P A 1
H17A H 0.1991 0.3654 0.2105 0.057 Uiso 0.8 1 calc R U P A 1
H17B H 0.1621 0.3721 0.0984 0.057 Uiso 0.8 1 calc R U P A 1
H17C H 0.0407 0.4212 0.1525 0.057 Uiso 0.8 1 calc R U P A 1
C18 C 0.3770(2) 0.50770(14) 0.23690(15) 0.0296(4) Uani 0.8 1 d D U P A 1
H18 H 0.4003 0.4625 0.2860 0.036 Uiso 0.8 1 calc R U P A 1
O3A O 0.473(3) 0.5689(17) 0.2616(11) 0.032 Uiso 0.2 1 d D U P B 2
N3A N 0.2665(13) 0.5105(7) 0.1448(6) 0.032 Uiso 0.2 1 d D U P B 2
C16A C 0.2465(11) 0.4287(6) 0.2010(6) 0.032 Uiso 0.2 1 d D U P B 2
H16D H 0.2584 0.3713 0.1666 0.048 Uiso 0.2 1 calc R U P B 2
H16E H 0.1369 0.4301 0.2135 0.048 Uiso 0.2 1 calc R U P B 2
H16F H 0.3306 0.4299 0.2607 0.048 Uiso 0.2 1 calc R U P B 2
C17A C 0.1626(11) 0.5182(7) 0.0511(6) 0.032 Uiso 0.2 1 d D U P B 2
H17D H 0.0476 0.5246 0.0542 0.048 Uiso 0.2 1 calc R U P B 2
H17E H 0.1745 0.4618 0.0152 0.048 Uiso 0.2 1 calc R U P B 2
H17F H 0.1948 0.5735 0.0202 0.048 Uiso 0.2 1 calc R U P B 2
C18A C 0.3819(10) 0.5734(5) 0.1800(6) 0.032 Uiso 0.2 1 d D U P B 2
H18A H 0.3962 0.6245 0.1413 0.038 Uiso 0.2 1 calc R U P B 2
H15 H 0.384(2) 0.6457(12) 0.5201(12) 0.025(4) Uiso 1 1 d . . . . .
H14 H 0.762(2) 0.4915(12) 0.4685(12) 0.029(4) Uiso 1 1 d . . . . .

loop_
_atom_site_aniso_label
_atom_site_aniso_U_11
_atom_site_aniso_U_22
_atom_site_aniso_U_33
_atom_site_aniso_U_23
_atom_site_aniso_U_13
_atom_site_aniso_U_12
C1 0.0252(8) 0.0229(7) 0.0354(9) 0.0073(7) 0.0127(7) 0.0014(6)
C2 0.0446(10) 0.0202(8) 0.0427(10) 0.0032(7) 0.0209(8) 0.0028(7)
C3 0.0451(10) 0.0242(8) 0.0314(9) -0.0027(7) 0.0135(8) -0.0030(7)
C4 0.0257(8) 0.0197(7) 0.0265(8) 0.0021(6) 0.0098(6) -0.0052(6)
C5 0.0251(8) 0.0211(7) 0.0244(8) 0.0024(6) 0.0035(6) -0.0045(6)
C6 0.0214(7) 0.0217(7) 0.0283(8) 0.0065(6) 0.0016(6) -0.0032(6)
C7 0.0251(9) 0.0420(10) 0.0343(9) 0.0070(8) -0.0028(7) -0.0081(7)
C8 0.0194(8) 0.0495(11) 0.0471(11) 0.0145(9) 0.0052(8) -0.0027(7)
C9 0.0201(8) 0.0289(8) 0.0398(10) 0.0117(7) 0.0092(7) 0.0036(6)
C10 0.0353(10) 0.0367(10) 0.0438(11) 0.0115(9) 0.0072(8) 0.0087(8)
C11 0.0295(9) 0.0330(9) 0.0472(11) 0.0108(8) 0.0176(8) 0.0075(7)
C12 0.0430(10) 0.0351(9) 0.0264(9) 0.0000(7) 0.0017(8) -0.0092(8)
C13 0.0226(7) 0.0210(7) 0.0211(7) 0.0041(6) 0.0032(6) -0.0015(6)
C14 0.0209(7) 0.0255(8) 0.0297(8) 0.0062(6) 0.0073(6) 0.0010(6)
C15 0.0261(8) 0.0199(7) 0.0304(9) 0.0049(6) 0.0077(7) 0.0034(6)
N1 0.0238(6) 0.0190(6) 0.0284(7) 0.0005(5) 0.0068(5) -0.0004(5)
N2 0.0168(6) 0.0245(6) 0.0305(7) 0.0031(5) 0.0047(5) -0.0017(5)
O1 0.0618(10) 0.0578(9) 0.0456(9) -0.0016(7) -0.0139(7) 0.0117(8)
O2 0.0470(8) 0.0388(7) 0.0473(8) -0.0010(6) 0.0191(6) -0.0003(6)
O3 0.0270(9) 0.0342(17) 0.0400(19) -0.0094(14) 0.0014(13) -0.0030(11)
N3 0.0256(9) 0.0253(11) 0.0250(10) -0.0035(8) 0.0045(8) -0.0006(7)
C16 0.0439(14) 0.0411(13) 0.0313(12) -0.0012(11) 0.0078(10) -0.0058(11)
C17 0.0359(12) 0.0325(12) 0.0430(14) -0.0090(10) 0.0059(11) -0.0052(9)
C18 0.0280(10) 0.0288(10) 0.0318(11) -0.0051(9) 0.0066(9) 0.0034(8)

loop_
_atom_type_symbol
_atom_type_description
_atom_type_scat_dispersion_real
_atom_type_scat_dispersion_imag
_atom_type_scat_source
C C 0.0033 0.0016 'International Tables Vol C Tables 4.2.6.8 and 6.1.1.4'
H H 0.0000 0.0000 'International Tables Vol C Tables 4.2.6.8 and 6.1.1.4'
N N 0.0061 0.0033 'International Tables Vol C Tables 4.2.6.8 and 6.1.1.4'
O O 0.0106 0.0060 'International Tables Vol C Tables 4.2.6.8 and 6.1.1.4'

loop_
_geom_angle_atom_site_label_1
_geom_angle_atom_site_label_2
_geom_angle_atom_site_label_3
_geom_angle
_geom_angle_site_symmetry_1
_geom_angle_site_symmetry_3
N1 C1 C2 107.18(14) . .
N1 C1 C10 122.76(15) . .
C2 C1 C10 130.05(16) . .
C1 C2 C3 107.80(14) . .
C1 C2 H2 126.1 . .
C3 C2 H2 126.1 . .
C4 C3 C2 107.45(15) . .
C4 C3 H3 126.3 . .
C2 C3 H3 126.3 . .
N1 C4 C3 107.82(14) . .
N1 C4 C5 122.30(13) . .
C3 C4 C5 129.81(15) . .
C6 C5 C4 107.98(12) . .
C6 C5 C12 108.66(13) . .
C4 C5 C12 109.12(13) . .
C6 C5 C13 112.93(13) . .
C4 C5 C13 110.75(12) . .
C12 C5 C13 107.32(12) . .
N2 C6 C7 107.59(15) . .
N2 C6 C5 123.09(13) . .
C7 C6 C5 129.15(15) . .
C6 C7 C8 107.42(16) . .
C6 C7 H7 126.3 . .
C8 C7 H7 126.3 . .
C9 C8 C7 108.15(15) . .
C9 C8 H8 125.9 . .
C7 C8 H8 125.9 . .
C8 C9 N2 107.18(16) . .
C8 C9 C11 128.15(16) . .
N2 C9 C11 124.62(16) . .
O1 C10 C1 124.55(17) . .
O1 C10 H10 117.7 . .
C1 C10 H10 117.7 . .
O2 C11 C9 126.43(17) . .
O2 C11 H11 116.8 . .
C9 C11 H11 116.8 . .
C5 C12 H12A 109.5 . .
C5 C12 H12B 109.5 . .
H12A C12 H12B 109.5 . .
C5 C12 H12C 109.5 . .
H12A C12 H12C 109.5 . .
H12B C12 H12C 109.5 . .
C15 C13 C14 118.25(14) . .
C15 C13 C5 119.48(13) . .
C14 C13 C5 122.07(13) . .
C15 C14 C13 120.42(14) 3_666 .
C15 C14 H14 118.9(10) 3_666 .
C13 C14 H14 120.7(10) . .
C13 C15 C14 121.32(14) . 3_666
C13 C15 H15 119.5(10) . .
C14 C15 H15 119.2(10) 3_666 .
C4 N1 C1 109.75(13) . .
C4 N1 H1 125.1 . .
C1 N1 H1 125.1 . .
C6 N2 C9 109.64(13) . .
C6 N2 H2A 125.2 . .
C9 N2 H2A 125.2 . .
C18 N3 C17 122.39(19) . .
C18 N3 C16 120.59(19) . .
C17 N3 C16 116.89(19) . .
N3 C16 H16A 109.5 . .
N3 C16 H16B 109.5 . .
H16A C16 H16B 109.5 . .
N3 C16 H16C 109.5 . .
H16A C16 H16C 109.5 . .
H16B C16 H16C 109.5 . .
N3 C17 H17A 109.5 . .
N3 C17 H17B 109.5 . .
H17A C17 H17B 109.5 . .
N3 C17 H17C 109.5 . .
H17A C17 H17C 109.5 . .
H17B C17 H17C 109.5 . .
O3 C18 N3 124.6(2) . .
O3 C18 H18 117.7 . .
N3 C18 H18 117.7 . .
C18A N3A C17A 122.2(8) . .
C18A N3A C16A 119.5(8) . .
C17A N3A C16A 118.3(7) . .
N3A C16A H16D 109.5 . .
N3A C16A H16E 109.5 . .
H16D C16A H16E 109.5 . .
N3A C16A H16F 109.5 . .
H16D C16A H16F 109.5 . .
H16E C16A H16F 109.5 . .
N3A C17A H17D 109.5 . .
N3A C17A H17E 109.5 . .
H17D C17A H17E 109.5 . .
N3A C17A H17F 109.5 . .
H17D C17A H17F 109.5 . .
H17E C17A H17F 109.5 . .
O3A C18A N3A 123.6(12) . .
O3A C18A H18A 118.2 . .
N3A C18A H18A 118.2 . .

loop_
_geom_bond_atom_site_label_1
_geom_bond_atom_site_label_2
_geom_bond_distance
_geom_bond_site_symmetry_2
C1 N1 1.3766(19) .
C1 C2 1.378(2) .
C1 C10 1.430(2) .
C2 C3 1.398(3) .
C2 H2 0.9500 .
C3 C4 1.382(2) .
C3 H3 0.9500 .
C4 N1 1.354(2) .
C4 C5 1.522(2) .
C5 C6 1.517(2) .
C5 C12 1.538(2) .
C5 C13 1.538(2) .
C6 N2 1.355(2) .
C6 C7 1.389(2) .
C7 C8 1.390(3) .
C7 H7 0.9500 .
C8 C9 1.374(3) .
C8 H8 0.9500 .
C9 N2 1.378(2) .
C9 C11 1.422(3) .
C10 O1 1.216(2) .
C10 H10 0.9500 .
C11 O2 1.218(2) .
C11 H11 0.9500 .
C12 H12A 0.9800 .
C12 H12B 0.9800 .
C12 H12C 0.9800 .
C13 C15 1.388(2) .
C13 C14 1.390(2) .
C14 C15 1.389(2) 3_666
C14 H14 0.971(18) .
C15 C14 1.389(2) 3_666
C15 H15 0.968(17) .
N1 H1 0.8800 .
N2 H2A 0.8800 .
O3 C18 1.248(5) .
N3 C18 1.319(3) .
N3 C17 1.450(3) .
N3 C16 1.458(3) .
C16 H16A 0.9800 .
C16 H16B 0.9800 .
C16 H16C 0.9800 .
C17 H17A 0.9800 .
C17 H17B 0.9800 .
C17 H17C 0.9800 .
C18 H18 0.9500 .
O3A C18A 1.254(9) .
N3A C18A 1.326(8) .
N3A C17A 1.438(8) .
N3A C16A 1.461(8) .
C16A H16D 0.9800 .
C16A H16E 0.9800 .
C16A H16F 0.9800 .
C17A H17D 0.9800 .
C17A H17E 0.9800 .
C17A H17F 0.9800 .
C18A H18A 0.9500 .

loop_
_geom_hbond_atom_site_label_D
_geom_hbond_atom_site_label_H
_geom_hbond_atom_site_label_A
_geom_hbond_distance_DH
_geom_hbond_distance_HA
_geom_hbond_distance_DA
_geom_hbond_angle_DHA
_geom_hbond_site_symmetry_A
C2 H2 O2 0.95 2.58 3.393(2) 144 2_655
C7 H7 O1 0.95 2.47 3.354(2) 155 4_676
N1 H1 O3 0.88 1.98 2.861(6) 174 .
N1 H1 O3A 0.88 2.00 2.87(3) 168 .
N2 H2A O3 0.88 1.98 2.850(4) 170 .
N2 H2A O3A 0.88 1.92 2.785(17) 169 .
C2 H2 O2 0.95 2.58 3.393(2) 144 2_655
C7 H7 O1 0.95 2.47 3.354(2) 155 4_676
N1 H1 O3 0.88 1.98 2.861(6) 174 .
N1 H1 O3A 0.88 2.00 2.87(3) 168 .
N2 H2A O3 0.88 1.98 2.850(4) 170 .
N2 H2A O3A 0.88 1.92 2.785(17) 169 .

loop_
_geom_torsion_atom_site_label_1
_geom_torsion_atom_site_label_2
_geom_torsion_atom_site_label_3
_geom_torsion_atom_site_label_4
_geom_torsion
_geom_torsion_site_symmetry_4
N1 C1 C2 C3 0.00(18) .
C10 C1 C2 C3 178.82(17) .
C1 C2 C3 C4 0.14(19) .
C2 C3 C4 N1 -0.23(18) .
C2 C3 C4 C5 176.92(15) .
N1 C4 C5 C6 67.79(17) .
C3 C4 C5 C6 -108.99(18) .
N1 C4 C5 C12 -174.26(14) .
C3 C4 C5 C12 8.9(2) .
N1 C4 C5 C13 -56.33(19) .
C3 C4 C5 C13 126.88(17) .
C4 C5 C6 N2 -69.89(17) .
C12 C5 C6 N2 171.87(14) .
C13 C5 C6 N2 52.91(19) .
C4 C5 C6 C7 104.85(18) .
C12 C5 C6 C7 -13.4(2) .
C13 C5 C6 C7 -132.35(17) .
N2 C6 C7 C8 1.23(19) .
C5 C6 C7 C8 -174.15(15) .
C6 C7 C8 C9 -1.4(2) .
C7 C8 C9 N2 0.99(19) .
C7 C8 C9 C11 -176.50(16) .
N1 C1 C10 O1 1.6(3) .
C2 C1 C10 O1 -177.08(19) .
C8 C9 C11 O2 173.69(18) .
N2 C9 C11 O2 -3.4(3) .
C6 C5 C13 C15 -161.41(13) .
C4 C5 C13 C15 -40.16(19) .
C12 C5 C13 C15 78.86(17) .
C6 C5 C13 C14 23.8(2) .
C4 C5 C13 C14 145.00(15) .
C12 C5 C13 C14 -95.98(17) .
C15 C13 C14 C15 0.6(3) 3_666
C5 C13 C14 C15 175.54(14) 3_666
C14 C13 C15 C14 -0.7(3) 3_666
C5 C13 C15 C14 -175.69(14) 3_666
C3 C4 N1 C1 0.24(17) .
C5 C4 N1 C1 -177.17(13) .
C2 C1 N1 C4 -0.15(17) .
C10 C1 N1 C4 -179.07(15) .
C7 C6 N2 C9 -0.62(17) .
C5 C6 N2 C9 175.10(13) .
C8 C9 N2 C6 -0.23(18) .
C11 C9 N2 C6 177.37(15) .
C17 N3 C18 O3 177.4(4) .
C16 N3 C18 O3 1.6(5) .
C17A N3A C18A O3A 179.3(19) .
C16A N3A C18A O3A -3(2) .
